data_1510350
loop_
_publ_author_name
'Henderson, B.'
'Raynor, G.V.'

_publ_section_title
;
 The effictive valencies of transition metals in solid solution in gold
 and silver alloys
;
_journal_name_full
;
Proceedings of the Royal Society of London, Series A: Mathematical and
 Physical Sciences (76,1906-)
;
_journal_page_first 313
_journal_page_last 328
_journal_paper_doi 10.1098/rspa.1962.0102
_journal_volume 267
_journal_year 1962
_chemical_formula_sum 'Au1.64 Fe0.08 Sn0.28'
_chemical_name_systematic '(Au41 Fe2 Sn7)0.04'
_space_group_IT_number 194
_symmetry_space_group_name_Hall '-P 6c 2c'
_symmetry_space_group_name_H-M 'P 63/m m c'
_cell_angle_alpha 90
_cell_angle_beta 90
_cell_angle_gamma 120
_cell_formula_units_Z 1
_cell_length_a 2.9167
_cell_length_b 2.9167
_cell_length_c 4.7775
_cell_volume 35.198
_citation_journal_id_ASTM PRLAAZ
_cod_data_source_file gold_424.cif
_cod_data_source_block Au1.64Fe0.08Sn0.28
_cod_original_cell_volume 35.19774
_cod_database_code 1510350

loop_
_symmetry_equiv_pos_as_xyz
x,y,z
x-y,x,z+1/2
-y,x-y,z
-x,-y,z+1/2
-x+y,-x,z
y,-x+y,z+1/2
-y,-x,-z+1/2
x-y,-y,-z
x,x-y,-z+1/2
y,x,-z
-x+y,y,-z+1/2
-x,-x+y,-z
-x,-y,-z
-x+y,-x,-z-1/2
y,-x+y,-z
x,y,-z-1/2
x-y,x,-z
-y,x-y,-z-1/2
y,x,z-1/2
-x+y,y,z
-x,-x+y,z-1/2
-y,-x,z
x-y,-y,z-1/2
x,x-y,z

loop_
_atom_site_label
_atom_site_type_symbol
_atom_site_fract_x
_atom_site_fract_y
_atom_site_fract_z
_atom_site_occupancy
_atom_site_U_iso_or_equiv
Au1 Au 0.3333 0.6667 0.25 0.82 0.0
Fe1 Fe 0.3333 0.6667 0.25 0.04 0.0
Sn1 Sn 0.3333 0.6667 0.25 0.14 0.0
